data_1515312
loop_
_publ_author_name
'Chowdhury, Nilanjana'
'Dutta, Sansa'
'Dasgupta, Swagata'
'Singh, N. D. Pradeep'
'Baidya, Mithu'
'Ghosh, S. K.'

_publ_section_title
;
 Synthesis, photophysical, photochemical, DNA cleavage/binding and
 cytotoxic properties of pyrene oxime ester conjugates.
;
_journal_issue 7
_journal_name_full
'Photochemical &amp; photobiological sciences : Official journal of the European Photochemistry Association and the European Society for Photobiology'
_journal_page_first 1239
_journal_page_last 1250
_journal_paper_doi 10.1039/c2pp25033k
_journal_volume 11
_journal_year 2012
_chemical_formula_sum 'C25 H17 N O2'
_chemical_formula_weight 363.40
_chemical_name_systematic
;
?
;
_space_group_IT_number 61
_symmetry_cell_setting orthorhombic
_symmetry_space_group_name_Hall '-P 2ac 2ab'
_symmetry_space_group_name_H-M 'P b c a'
_atom_sites_solution_hydrogens geom
_atom_sites_solution_primary direct
_atom_sites_solution_secondary difmap
_audit_creation_method SHELXL-97
_cell_angle_alpha 90.00
_cell_angle_beta 90.00
_cell_angle_gamma 90.00
_cell_formula_units_Z 8
_cell_length_a 12.847(5)
_cell_length_b 8.845(4)
_cell_length_c 32.399(13)
_cell_measurement_reflns_used 40894
_cell_measurement_temperature 293(2)
_cell_measurement_theta_max 25.00
_cell_measurement_theta_min 2.02
_cell_volume 3682(3)
_computing_structure_refinement 'SHELXL-97 (Sheldrick, 2008)'
_computing_structure_solution 'SHELXS-97 (Sheldrick, 1990)'
_diffrn_ambient_temperature 293(2)
_diffrn_measured_fraction_theta_full 1.000
_diffrn_measured_fraction_theta_max 1.000
_diffrn_measurement_device_type 'Bruker-APEX-II CCD area detector'
_diffrn_measurement_method hemisphere
_diffrn_radiation_monochromator graphite
_diffrn_radiation_source 'fine-focus sealed tube'
_diffrn_radiation_type MoK\a
_diffrn_radiation_wavelength 0.71073
_diffrn_reflns_av_R_equivalents 0.1099
_diffrn_reflns_av_sigmaI/netI 0.0504
_diffrn_reflns_limit_h_max 14
_diffrn_reflns_limit_h_min -15
_diffrn_reflns_limit_k_max 10
_diffrn_reflns_limit_k_min -10
_diffrn_reflns_limit_l_max 38
_diffrn_reflns_limit_l_min -38
_diffrn_reflns_number 40894
_diffrn_reflns_theta_full 25.00
_diffrn_reflns_theta_max 25.00
_diffrn_reflns_theta_min 2.02
_exptl_absorpt_coefficient_mu 0.083
_exptl_absorpt_correction_T_max 0.992
_exptl_absorpt_correction_T_min 0.989
_exptl_absorpt_correction_type multi-scan
_exptl_absorpt_process_details SADABs
_exptl_crystal_colour Colorless
_exptl_crystal_density_diffrn 1.311
_exptl_crystal_density_meas ?
_exptl_crystal_density_method 'not measured'
_exptl_crystal_description Prism
_exptl_crystal_F_000 1520
_exptl_crystal_size_max 0.20
_exptl_crystal_size_mid 0.11
_exptl_crystal_size_min 0.10
_refine_diff_density_max 0.267
_refine_diff_density_min -0.190
_refine_diff_density_rms 0.039
_refine_ls_extinction_method none
_refine_ls_goodness_of_fit_ref 0.961
_refine_ls_hydrogen_treatment constr
_refine_ls_matrix_type full
_refine_ls_number_parameters 253
_refine_ls_number_reflns 3241
_refine_ls_number_restraints 0
_refine_ls_restrained_S_all 0.961
_refine_ls_R_factor_all 0.1192
_refine_ls_R_factor_gt 0.0535
_refine_ls_shift/su_max 0.000
_refine_ls_shift/su_mean 0.000
_refine_ls_structure_factor_coef Fsqd
_refine_ls_weighting_details 'calc w=1/[\s^2^(Fo^2^)+(0.0611P)^2^+2.0818P] where P=(Fo^2^+2Fc^2^)/3'
_refine_ls_weighting_scheme calc
_refine_ls_wR_factor_gt 0.1219
_refine_ls_wR_factor_ref 0.1569
_reflns_number_gt 1702
_reflns_number_total 3241
_reflns_threshold_expression >2\s(I)
_cod_data_source_file c2pp25033k.txt
_cod_data_source_block nd365
_cod_depositor_comments
;
The following automatic conversions were performed:

'_symmetry_cell_setting' value 'Orthorhombic' changed to
'orthorhombic' according to
/usr/data/users/saulius/automatic-downloads/retrospective/RSC/lib/dictionaries/cif_core.dic
dictionary named 'cif_core.dic' version 2.4.2 from 2011-04-26.

Automatic conversion script
Id: cif_fix_values 2281 2013-09-26 08:29:07Z andrius 

The following automatic conversions were performed:

'_exptl_crystal_density_meas' value 'not measured' was changed to '?'
- the value is perceived as not measured.

Automatic conversion script
Id: cif_fix_values 3008 2015-01-20 13:52:24Z robertas 
;
_cod_original_sg_symbol_H-M Pbca
_cod_database_code 1515312

loop_
_symmetry_equiv_pos_as_xyz
'x, y, z'
'-x+1/2, -y, z+1/2'
'-x, y+1/2, -z+1/2'
'x+1/2, -y+1/2, -z'
'-x, -y, -z'
'x-1/2, y, -z-1/2'
'x, -y-1/2, z-1/2'
'-x-1/2, y-1/2, z'

loop_
_atom_site_label
_atom_site_type_symbol
_atom_site_fract_x
_atom_site_fract_y
_atom_site_fract_z
_atom_site_U_iso_or_equiv
_atom_site_adp_type
_atom_site_occupancy
_atom_site_symmetry_multiplicity
_atom_site_calc_flag
_atom_site_refinement_flags
C1 C 0.4567(2) 0.1583(3) 0.63659(9) 0.0528(7) Uani 1 1 d .
C2 C 0.5174(2) 0.0575(3) 0.65855(10) 0.0622(9) Uani 1 1 d .
H2 H 0.5036 0.0409 0.6864 0.075 Uiso 1 1 calc R
C3 C 0.5982(2) -0.0188(3) 0.63986(11) 0.0650(9) Uani 1 1 d .
H3 H 0.6388 -0.0849 0.6553 0.078 Uiso 1 1 calc R
C4 C 0.6197(2) 0.0017(3) 0.59823(10) 0.0564(8) Uani 1 1 d .
C5 C 0.7008(2) -0.0793(4) 0.57705(13) 0.0720(10) Uani 1 1 d .
H5 H 0.7422 -0.1464 0.5918 0.086 Uiso 1 1 calc R
C6 C 0.7183(3) -0.0607(4) 0.53667(13) 0.0727(10) Uani 1 1 d .
H6 H 0.7704 -0.1169 0.5239 0.087 Uiso 1 1 calc R
C7 C 0.6586(2) 0.0435(3) 0.51262(11) 0.0601(9) Uani 1 1 d .
C8 C 0.6737(3) 0.0636(4) 0.47050(12) 0.0728(10) Uani 1 1 d .
H8 H 0.7237 0.0060 0.4569 0.087 Uiso 1 1 calc R
C9 C 0.6166(3) 0.1663(5) 0.44865(11) 0.0784(11) Uani 1 1 d .
H9 H 0.6293 0.1788 0.4206 0.094 Uiso 1 1 calc R
C10 C 0.5403(3) 0.2519(4) 0.46757(10) 0.0694(9) Uani 1 1 d .
H10 H 0.5025 0.3219 0.4523 0.083 Uiso 1 1 calc R
C11 C 0.5197(2) 0.2336(3) 0.50973(9) 0.0553(8) Uani 1 1 d .
C12 C 0.4389(2) 0.3142(3) 0.53036(9) 0.0576(8) Uani 1 1 d .
H12 H 0.3999 0.3843 0.5156 0.069 Uiso 1 1 calc R
C13 C 0.4174(2) 0.2919(3) 0.57063(9) 0.0545(8) Uani 1 1 d .
H13 H 0.3636 0.3460 0.5829 0.065 Uiso 1 1 calc R
C14 C 0.4760(2) 0.1861(3) 0.59480(9) 0.0479(7) Uani 1 1 d .
C15 C 0.5587(2) 0.1059(3) 0.57544(9) 0.0497(7) Uani 1 1 d .
C16 C 0.5795(2) 0.1287(3) 0.53259(9) 0.0511(8) Uani 1 1 d .
N1 N 0.37229(18) 0.2331(3) 0.65792(7) 0.0573(7) Uani 1 1 d .
C18 C 0.2701(2) 0.1770(4) 0.65028(11) 0.0635(9) Uani 1 1 d .
C19 C 0.1797(2) 0.2481(4) 0.67150(12) 0.0839(11) Uani 1 1 d .
H19A H 0.2040 0.3266 0.6896 0.126 Uiso 1 1 calc R
H19B H 0.1433 0.1730 0.6873 0.126 Uiso 1 1 calc R
H19C H 0.1335 0.2906 0.6513 0.126 Uiso 1 1 calc R
C20 C 0.3973(3) 0.3307(4) 0.69084(11) 0.0689(9) Uani 1 1 d .
C21 C 0.4978(2) 0.4105(4) 0.68893(10) 0.0629(8) Uani 1 1 d .
C22 C 0.5539(3) 0.4228(5) 0.72547(12) 0.0919(12) Uani 1 1 d .
H22 H 0.5306 0.3742 0.7492 0.110 Uiso 1 1 calc R
C23 C 0.6440(4) 0.5073(6) 0.72644(18) 0.1127(16) Uani 1 1 d .
H23 H 0.6828 0.5125 0.7506 0.135 Uiso 1 1 calc R
C24 C 0.6770(3) 0.5833(5) 0.69220(19) 0.1060(15) Uani 1 1 d .
H24 H 0.7363 0.6434 0.6934 0.127 Uiso 1 1 calc R
C25 C 0.6222(3) 0.5709(4) 0.65581(14) 0.0908(12) Uani 1 1 d .
H25 H 0.6452 0.6214 0.6323 0.109 Uiso 1 1 calc R
C26 C 0.5334(3) 0.4839(4) 0.65413(11) 0.0711(9) Uani 1 1 d .
H26 H 0.4973 0.4745 0.6294 0.085 Uiso 1 1 calc R
O1 O 0.25909(18) 0.0751(3) 0.62611(8) 0.0800(7) Uani 1 1 d .
O2 O 0.3388(2) 0.3488(4) 0.71989(8) 0.1112(10) Uani 1 1 d .

loop_
_atom_site_aniso_label
_atom_site_aniso_U_11
_atom_site_aniso_U_22
_atom_site_aniso_U_33
_atom_site_aniso_U_23
_atom_site_aniso_U_13
_atom_site_aniso_U_12
C1 0.0490(16) 0.0443(17) 0.065(2) 0.0001(15) 0.0041(15) 0.0025(14)
C2 0.063(2) 0.055(2) 0.069(2) 0.0075(17) 0.0000(17) 0.0002(17)
C3 0.0588(19) 0.052(2) 0.084(3) 0.0097(18) -0.0109(18) 0.0097(16)
C4 0.0459(17) 0.0432(18) 0.080(2) -0.0029(16) -0.0028(16) 0.0025(15)
C5 0.0490(19) 0.055(2) 0.112(3) -0.002(2) 0.001(2) 0.0076(16)
C6 0.051(2) 0.061(2) 0.106(3) -0.017(2) 0.015(2) 0.0006(17)
C7 0.0440(18) 0.054(2) 0.082(2) -0.0172(17) 0.0126(17) -0.0128(16)
C8 0.056(2) 0.077(3) 0.086(3) -0.026(2) 0.024(2) -0.0202(19)
C9 0.074(2) 0.092(3) 0.069(2) -0.012(2) 0.018(2) -0.031(2)
C10 0.069(2) 0.072(2) 0.067(2) -0.0023(18) 0.0035(18) -0.0194(19)
C11 0.0507(17) 0.0532(19) 0.0620(19) -0.0053(16) 0.0019(15) -0.0135(16)
C12 0.0548(18) 0.0543(19) 0.064(2) 0.0033(16) -0.0064(16) 0.0010(16)
C13 0.0492(16) 0.0507(19) 0.064(2) -0.0011(15) -0.0018(15) 0.0059(14)
C14 0.0422(15) 0.0405(16) 0.0609(19) -0.0005(14) -0.0009(14) -0.0003(13)
C15 0.0416(15) 0.0402(17) 0.067(2) -0.0056(15) -0.0012(15) -0.0047(13)
C16 0.0403(16) 0.0455(17) 0.067(2) -0.0097(15) 0.0034(15) -0.0118(14)
N1 0.0557(15) 0.0549(16) 0.0613(16) -0.0014(13) 0.0073(12) 0.0025(13)
C18 0.061(2) 0.053(2) 0.077(2) 0.0134(19) 0.0054(17) 0.0005(17)
C19 0.061(2) 0.075(2) 0.116(3) 0.005(2) 0.021(2) 0.0010(19)
C20 0.070(2) 0.070(2) 0.066(2) -0.0047(19) 0.0108(19) 0.0040(19)
C21 0.064(2) 0.060(2) 0.065(2) -0.0105(17) 0.0000(18) 0.0099(17)
C22 0.102(3) 0.090(3) 0.084(3) -0.012(2) -0.016(2) 0.008(3)
C23 0.099(4) 0.106(4) 0.133(5) -0.021(3) -0.043(3) 0.005(3)
C24 0.075(3) 0.085(3) 0.158(5) -0.040(3) -0.006(3) -0.006(2)
C25 0.090(3) 0.073(3) 0.109(3) -0.024(2) 0.018(3) -0.015(2)
C26 0.080(2) 0.063(2) 0.071(2) -0.0112(18) -0.0004(19) -0.005(2)
O1 0.0700(14) 0.0732(16) 0.0968(18) -0.0091(15) 0.0044(14) -0.0055(13)
O2 0.101(2) 0.146(3) 0.0865(18) -0.0338(18) 0.0380(17) -0.0157(19)

loop_
_atom_type_symbol
_atom_type_description
_atom_type_scat_dispersion_real
_atom_type_scat_dispersion_imag
_atom_type_scat_source
C C 0.0033 0.0016 'International Tables Vol C Tables 4.2.6.8 and 6.1.1.4'
H H 0.0000 0.0000 'International Tables Vol C Tables 4.2.6.8 and 6.1.1.4'
O O 0.0106 0.0060 'International Tables Vol C Tables 4.2.6.8 and 6.1.1.4'
N N 0.0061 0.0033 'International Tables Vol C Tables 4.2.6.8 and 6.1.1.4'

loop_
_geom_angle_atom_site_label_1
_geom_angle_atom_site_label_2
_geom_angle_atom_site_label_3
_geom_angle
C2 C1 C14 120.8(3)
C2 C1 N1 118.2(3)
C14 C1 N1 121.0(3)
C3 C2 C1 121.0(3)
C3 C2 H2 119.5
C1 C2 H2 119.5
C2 C3 C4 120.8(3)
C2 C3 H3 119.6
C4 C3 H3 119.6
C3 C4 C15 118.7(3)
C3 C4 C5 122.9(3)
C15 C4 C5 118.4(3)
C6 C5 C4 121.8(3)
C6 C5 H5 119.1
C4 C5 H5 119.1
C5 C6 C7 121.5(3)
C5 C6 H6 119.3
C7 C6 H6 119.3
C8 C7 C16 118.6(3)
C8 C7 C6 122.9(3)
C16 C7 C6 118.5(3)
C9 C8 C7 121.3(3)
C9 C8 H8 119.3
C7 C8 H8 119.3
C8 C9 C10 121.0(3)
C8 C9 H9 119.5
C10 C9 H9 119.5
C9 C10 C11 120.2(3)
C9 C10 H10 119.9
C11 C10 H10 119.9
C10 C11 C16 119.0(3)
C10 C11 C12 122.5(3)
C16 C11 C12 118.5(3)
C13 C12 C11 122.0(3)
C13 C12 H12 119.0
C11 C12 H12 119.0
C12 C13 C14 121.0(3)
C12 C13 H13 119.5
C14 C13 H13 119.5
C1 C14 C15 118.1(3)
C1 C14 C13 123.4(3)
C15 C14 C13 118.5(3)
C4 C15 C14 120.5(3)
C4 C15 C16 119.7(3)
C14 C15 C16 119.8(3)
C11 C16 C15 120.0(3)
C11 C16 C7 119.9(3)
C15 C16 C7 120.1(3)
C20 N1 C18 123.7(3)
C20 N1 C1 118.1(2)
C18 N1 C1 116.7(2)
O1 C18 N1 118.8(3)
O1 C18 C19 121.7(3)
N1 C18 C19 119.4(3)
C18 C19 H19A 109.5
C18 C19 H19B 109.5
H19A C19 H19B 109.5
C18 C19 H19C 109.5
H19A C19 H19C 109.5
H19B C19 H19C 109.5
O2 C20 N1 121.8(3)
O2 C20 C21 120.7(3)
N1 C20 C21 117.5(3)
C26 C21 C22 119.2(3)
C26 C21 C20 123.4(3)
C22 C21 C20 117.2(3)
C23 C22 C21 119.8(4)
C23 C22 H22 120.1
C21 C22 H22 120.1
C24 C23 C22 120.6(4)
C24 C23 H23 119.7
C22 C23 H23 119.7
C23 C24 C25 119.9(4)
C23 C24 H24 120.1
C25 C24 H24 120.1
C24 C25 C26 120.1(4)
C24 C25 H25 119.9
C26 C25 H25 119.9
C21 C26 C25 120.4(3)
C21 C26 H26 119.8
C25 C26 H26 119.8

loop_
_geom_bond_atom_site_label_1
_geom_bond_atom_site_label_2
_geom_bond_distance
C1 C2 1.382(4)
C1 C14 1.398(4)
C1 N1 1.446(3)
C2 C3 1.377(4)
C2 H2 0.9300
C3 C4 1.389(4)
C3 H3 0.9300
C4 C15 1.417(4)
C4 C5 1.438(4)
C5 C6 1.338(5)
C5 H5 0.9300
C6 C7 1.430(5)
C6 H6 0.9300
C7 C8 1.390(5)
C7 C16 1.421(4)
C8 C9 1.365(5)
C8 H8 0.9300
C9 C10 1.382(5)
C9 H9 0.9300
C10 C11 1.401(4)
C10 H10 0.9300
C11 C16 1.414(4)
C11 C12 1.425(4)
C12 C13 1.348(4)
C12 H12 0.9300
C13 C14 1.434(4)
C13 H13 0.9300
C14 C15 1.423(4)
C15 C16 1.428(4)
N1 C20 1.409(4)
N1 C18 1.426(4)
C18 O1 1.202(4)
C18 C19 1.489(4)
C19 H19A 0.9600
C19 H19B 0.9600
C19 H19C 0.9600
C20 O2 1.215(4)
C20 C21 1.473(4)
C21 C26 1.379(4)
C21 C22 1.390(5)
C22 C23 1.379(6)
C22 H22 0.9300
C23 C24 1.364(6)
C23 H23 0.9300
C24 C25 1.378(6)
C24 H24 0.9300
C25 C26 1.377(5)
C25 H25 0.9300
C26 H26 0.9300

loop_
_geom_torsion_atom_site_label_1
_geom_torsion_atom_site_label_2
_geom_torsion_atom_site_label_3
_geom_torsion_atom_site_label_4
_geom_torsion
C14 C1 C2 C3 -0.3(4)
N1 C1 C2 C3 179.2(3)
C1 C2 C3 C4 -1.1(5)
C2 C3 C4 C15 1.7(4)
C2 C3 C4 C5 -177.8(3)
C3 C4 C5 C6 178.2(3)
C15 C4 C5 C6 -1.3(5)
C4 C5 C6 C7 1.5(5)
C5 C6 C7 C8 -178.9(3)
C5 C6 C7 C16 0.2(5)
C16 C7 C8 C9 2.1(5)
C6 C7 C8 C9 -178.7(3)
C7 C8 C9 C10 -1.3(5)
C8 C9 C10 C11 -0.5(5)
C9 C10 C11 C16 1.2(4)
C9 C10 C11 C12 -177.2(3)
C10 C11 C12 C13 177.6(3)
C16 C11 C12 C13 -0.8(4)
C11 C12 C13 C14 0.6(4)
C2 C1 C14 C15 1.0(4)
N1 C1 C14 C15 -178.4(2)
C2 C1 C14 C13 -178.5(3)
N1 C1 C14 C13 2.0(4)
C12 C13 C14 C1 -179.8(3)
C12 C13 C14 C15 0.7(4)
C3 C4 C15 C14 -0.9(4)
C5 C4 C15 C14 178.5(3)
C3 C4 C15 C16 180.0(3)
C5 C4 C15 C16 -0.5(4)
C1 C14 C15 C4 -0.4(4)
C13 C14 C15 C4 179.2(2)
C1 C14 C15 C16 178.7(3)
C13 C14 C15 C16 -1.8(4)
C10 C11 C16 C15 -178.8(3)
C12 C11 C16 C15 -0.3(4)
C10 C11 C16 C7 -0.3(4)
C12 C11 C16 C7 178.2(2)
C4 C15 C16 C11 -179.4(2)
C14 C15 C16 C11 1.6(4)
C4 C15 C16 C7 2.2(4)
C14 C15 C16 C7 -176.9(2)
C8 C7 C16 C11 -1.3(4)
C6 C7 C16 C11 179.5(3)
C8 C7 C16 C15 177.1(3)
C6 C7 C16 C15 -2.0(4)
C2 C1 N1 C20 63.6(4)
C14 C1 N1 C20 -116.9(3)
C2 C1 N1 C18 -102.7(3)
C14 C1 N1 C18 76.8(3)
C20 N1 C18 O1 -167.4(3)
C1 N1 C18 O1 -2.0(4)
C20 N1 C18 C19 14.1(4)
C1 N1 C18 C19 179.5(3)
C18 N1 C20 O2 15.7(5)
C1 N1 C20 O2 -149.5(3)
C18 N1 C20 C21 -164.4(3)
C1 N1 C20 C21 30.3(4)
O2 C20 C21 C26 -133.6(4)
N1 C20 C21 C26 46.5(4)
O2 C20 C21 C22 40.4(5)
N1 C20 C21 C22 -139.5(3)
C26 C21 C22 C23 -0.2(5)
C20 C21 C22 C23 -174.5(3)
C21 C22 C23 C24 2.3(6)
C22 C23 C24 C25 -2.7(7)
C23 C24 C25 C26 1.0(6)
C22 C21 C26 C25 -1.4(5)
C20 C21 C26 C25 172.5(3)
C24 C25 C26 C21 1.0(5)
